data_4075113
loop_
_publ_author_name
'Lei, Peng'
'McGrath, Thomas D.'
'Stone, F. Gordon A.'

_publ_section_title
;
 Oxidation of the Bis-molybdenum(0) Trianion
 [1,3,6-{Mo(CO)3}-3,6-(\m-H)2-1,1,1-(CO)3-2-Ph-closo-1,2-MoCB9H7]3-:&#x00A0;
 Metal and Boron Vertex Substitution and Cluster Expansion&#x00A7;
;
_journal_issue 8
_journal_name_full Organometallics
_journal_page_first 2011
_journal_paper_doi 10.1021/om0600543
_journal_volume 25
_journal_year 2006
_chemical_formula_moiety 'C32 H58 B9 Mo N5, C5 H12'
_chemical_formula_sum 'C37 H70 B9 Mo N5'
_chemical_formula_weight 778.21
_chemical_name_systematic
; 
 ? 
;
_space_group_IT_number 36
_symmetry_cell_setting orthorhombic
_symmetry_space_group_name_Hall 'C 2c -2'
_symmetry_space_group_name_H-M 'C m c 21'
_atom_sites_solution_hydrogens geom
_atom_sites_solution_primary direct
_atom_sites_solution_secondary difmap
_audit_creation_method SHELXL-97
_cell_angle_alpha 90.00
_cell_angle_beta 90.00
_cell_angle_gamma 90.00
_cell_formula_units_Z 4
_cell_length_a 14.867(3)
_cell_length_b 17.634(3)
_cell_length_c 17.202(3)
_cell_measurement_reflns_used 5009
_cell_measurement_temperature 110(2)
_cell_measurement_theta_max 24.065
_cell_measurement_theta_min 2.368
_cell_volume 4509.8(14)
_computing_cell_refinement 'Bruker APEX2 (Bruker, 2003)'
_computing_data_collection 'Bruker APEX2 (Bruker, 2003)'
_computing_data_reduction 'Bruker APEX2 (Bruker, 2003)'
_computing_molecular_graphics 'Bruker SHELXTL (Bruker, 2001)'
_computing_publication_material 'Bruker SHELXTL (Bruker, 2001)'
_computing_structure_refinement 'Bruker SHELXTL (Bruker, 2001)'
_computing_structure_solution 'Bruker SHELXTL (Bruker, 2001)'
_diffrn_ambient_temperature 110(2)
_diffrn_measured_fraction_theta_full 0.998
_diffrn_measured_fraction_theta_max 0.997
_diffrn_measurement_device_type 'Bruker-Nonius X8 APEX CCD area detector'
_diffrn_measurement_method 'phi and omega scans'
_diffrn_radiation_monochromator graphite
_diffrn_radiation_source 'fine-focus sealed tube'
_diffrn_radiation_type MoK\a
_diffrn_radiation_wavelength 0.71073
_diffrn_reflns_av_R_equivalents 0.0589
_diffrn_reflns_av_sigmaI/netI 0.0545
_diffrn_reflns_limit_h_max 21
_diffrn_reflns_limit_h_min -21
_diffrn_reflns_limit_k_max 23
_diffrn_reflns_limit_k_min -25
_diffrn_reflns_limit_l_max 24
_diffrn_reflns_limit_l_min -24
_diffrn_reflns_number 31831
_diffrn_reflns_theta_full 27.50
_diffrn_reflns_theta_max 30.84
_diffrn_reflns_theta_min 2.60
_exptl_absorpt_coefficient_mu 0.322
_exptl_absorpt_correction_T_max 0.977
_exptl_absorpt_correction_T_min 0.843
_exptl_absorpt_correction_type multi-scan
_exptl_absorpt_process_details 'SADABS (Bruker, 2003)'
_exptl_crystal_colour yellow
_exptl_crystal_density_diffrn 1.146
_exptl_crystal_density_method 'not measured'
_exptl_crystal_description needle
_exptl_crystal_F_000 1656
_exptl_crystal_size_max 0.14
_exptl_crystal_size_mid 0.11
_exptl_crystal_size_min 0.08
_refine_diff_density_max 0.922
_refine_diff_density_min -0.457
_refine_diff_density_rms 0.077
_refine_ls_abs_structure_details 'Flack H D (1983), Acta Cryst. A39, 876-881'
_refine_ls_abs_structure_Flack 0.03(3)
_refine_ls_extinction_method none
_refine_ls_goodness_of_fit_ref 1.018
_refine_ls_hydrogen_treatment constr
_refine_ls_matrix_type full
_refine_ls_number_parameters 259
_refine_ls_number_reflns 6799
_refine_ls_number_restraints 45
_refine_ls_restrained_S_all 1.019
_refine_ls_R_factor_all 0.0472
_refine_ls_R_factor_gt 0.0373
_refine_ls_shift/su_max 0.001
_refine_ls_shift/su_mean 0.000
_refine_ls_structure_factor_coef Fsqd
_refine_ls_weighting_details 'calc w=1/[\s^2^(Fo^2^)+(0.0593P)^2^+0.0000P] where P=(Fo^2^+2Fc^2^)/3'
_refine_ls_weighting_scheme calc
_refine_ls_wR_factor_gt 0.0907
_refine_ls_wR_factor_ref 0.0946
_reflns_number_gt 5970
_reflns_number_total 6799
_reflns_threshold_expression >2sigma(I)
_cod_data_source_file om0600543si20060118_120142.cif
_cod_data_source_block 6
_cod_original_cell_volume 4509.4(14)
_cod_original_sg_symbol_H-M Cmc2(1)
_cod_database_code 4075113

loop_
_symmetry_equiv_pos_as_xyz
'x, y, z'
'-x, -y, z+1/2'
'x, -y, z+1/2'
'-x, y, z'
'x+1/2, y+1/2, z'
'-x+1/2, -y+1/2, z+1/2'
'x+1/2, -y+1/2, z+1/2'
'-x+1/2, y+1/2, z'

loop_
_atom_site_label
_atom_site_type_symbol
_atom_site_fract_x
_atom_site_fract_y
_atom_site_fract_z
_atom_site_U_iso_or_equiv
_atom_site_adp_type
_atom_site_occupancy
_atom_site_symmetry_multiplicity
_atom_site_calc_flag
_atom_site_refinement_flags
_atom_site_disorder_assembly
_atom_site_disorder_group
Mo1 Mo 0.5000 0.807924(11) 1.231394(12) 0.00993(6) Uani 1 2 d S . .
C2 C 0.5000 0.81132(17) 1.35940(19) 0.0149(6) Uani 1 2 d S . .
B3 B 0.5000 0.6845(2) 1.2057(2) 0.0154(7) Uani 1 2 d S . .
B5 B 0.58833(18) 0.76111(16) 1.34477(16) 0.0166(5) Uani 1 1 d . . .
H5 H 0.6552 0.7866 1.3594 0.020 Uiso 1 1 calc R . .
B6 B 0.59102(17) 0.69104(14) 1.26519(17) 0.0170(5) Uani 1 1 d . . .
H6 H 0.6588 0.6791 1.2396 0.020 Uiso 1 1 calc R . .
B8 B 0.5000 0.7321(2) 1.4119(2) 0.0207(8) Uani 1 2 d S . .
H8 H 0.5000 0.7320 1.4771 0.025 Uiso 1 2 calc SR . .
B9 B 0.5000 0.6237(2) 1.2849(3) 0.0222(8) Uani 1 2 d S . .
H9 H 0.5000 0.5607 1.2764 0.027 Uiso 1 2 calc SR . .
B10 B 0.5607(2) 0.66296(17) 1.36138(17) 0.0218(5) Uani 1 1 d . . .
H10 H 0.6063 0.6249 1.3955 0.026 Uiso 1 1 calc R . .
C3 C 0.5000 0.8828(2) 1.4079(2) 0.0212(7) Uani 1 2 d S . .
C4 C 0.5797(2) 0.91682(16) 1.43248(16) 0.0306(6) Uani 1 1 d . . .
H4A H 0.6355 0.8963 1.4156 0.037 Uiso 1 1 calc R . .
C5 C 0.5800(3) 0.98011(16) 1.4812(2) 0.0424(8) Uani 1 1 d . . .
H5A H 0.6356 1.0015 1.4974 0.051 Uiso 1 1 calc R . .
C6 C 0.5000 1.0119(3) 1.5059(3) 0.0526(15) Uani 1 2 d S . .
H6A H 0.5000 1.0548 1.5394 0.063 Uiso 1 2 calc SR . .
C11 C 0.58805(14) 0.90141(12) 1.24079(18) 0.0178(5) Uani 1 1 d . . .
N1 N 0.63694(14) 0.95234(12) 1.24458(13) 0.0261(5) Uani 1 1 d . . .
C12 C 0.69681(19) 1.01849(15) 1.24912(15) 0.0311(7) Uani 1 1 d . . .
C13 C 0.7435(3) 1.0254(2) 1.1722(2) 0.0504(10) Uani 1 1 d . . .
H13A H 0.7819 0.9809 1.1640 0.076 Uiso 1 1 calc R . .
H13B H 0.7805 1.0714 1.1719 0.076 Uiso 1 1 calc R . .
H13C H 0.6986 1.0284 1.1306 0.076 Uiso 1 1 calc R . .
C14 C 0.6371(3) 1.0869(2) 1.2622(4) 0.090(2) Uani 1 1 d . . .
H14A H 0.6076 1.0827 1.3129 0.135 Uiso 1 1 calc R . .
H14B H 0.5914 1.0893 1.2212 0.135 Uiso 1 1 calc R . .
H14C H 0.6737 1.1331 1.2609 0.135 Uiso 1 1 calc R . .
C15 C 0.7611(4) 1.0062(3) 1.3146(3) 0.090(2) Uani 1 1 d . . .
H15A H 0.7991 0.9621 1.3033 0.136 Uiso 1 1 calc R . .
H15B H 0.7275 0.9972 1.3627 0.136 Uiso 1 1 calc R . .
H15C H 0.7991 1.0512 1.3208 0.136 Uiso 1 1 calc R . .
C21 C 0.58784(17) 0.80334(14) 1.13732(14) 0.0183(5) Uani 1 1 d . . .
N2 N 0.63892(17) 0.79923(12) 1.08680(14) 0.0269(5) Uani 1 1 d . . .
C22 C 0.7117(2) 0.78790(16) 1.03172(17) 0.0294(6) Uani 1 1 d . . .
C23 C 0.7809(3) 0.8507(2) 1.0444(3) 0.0527(10) Uani 1 1 d . . .
H23A H 0.7530 0.9001 1.0341 0.079 Uiso 1 1 calc R . .
H23B H 0.8317 0.8433 1.0090 0.079 Uiso 1 1 calc R . .
H23C H 0.8023 0.8492 1.0983 0.079 Uiso 1 1 calc R . .
C24 C 0.6722(3) 0.7919(2) 0.9506(2) 0.0521(10) Uani 1 1 d . . .
H24A H 0.6463 0.8423 0.9420 0.078 Uiso 1 1 calc R . .
H24B H 0.6251 0.7534 0.9451 0.078 Uiso 1 1 calc R . .
H24C H 0.7197 0.7825 0.9123 0.078 Uiso 1 1 calc R . .
C25 C 0.7536(3) 0.7102(2) 1.0478(2) 0.0454(9) Uani 1 1 d . . .
H25A H 0.7084 0.6706 1.0396 0.068 Uiso 1 1 calc R . .
H25B H 0.7749 0.7083 1.1016 0.068 Uiso 1 1 calc R . .
H25C H 0.8043 0.7020 1.0124 0.068 Uiso 1 1 calc R . .
C31 C 0.5000 0.64177(19) 1.1286(2) 0.0185(6) Uani 1 2 d S . .
N3 N 0.5000 0.60519(18) 1.07374(19) 0.0271(7) Uani 1 2 d S . .
C32 C 0.5000 0.5449(2) 1.0136(3) 0.0369(10) Uani 1 2 d S . .
C33 C 0.5860(4) 0.5499(3) 0.9694(3) 0.0870(19) Uani 1 1 d . . .
H33A H 0.5878 0.5977 0.9404 0.130 Uiso 1 1 calc R . .
H33B H 0.5900 0.5073 0.9329 0.130 Uiso 1 1 calc R . .
H33C H 0.6368 0.5479 1.0056 0.130 Uiso 1 1 calc R . .
C34 C 0.5000 0.4690(3) 1.0589(3) 0.0429(11) Uani 1 2 d S . .
H34A H 0.4446 0.4649 1.0895 0.064 Uiso 0.50 1 calc PR . .
H34B H 0.5521 0.4673 1.0937 0.064 Uiso 0.50 1 calc PR . .
H34C H 0.5033 0.4267 1.0220 0.064 Uiso 0.5 2 calc SR . .
C1S C 0.8494(6) 0.8082(3) 1.2583(3) 0.097(2) Uani 1 1 d U . .
H1S1 H 0.8187 0.8286 1.2124 0.146 Uiso 1 1 calc R A 1
H1S2 H 0.8364 0.8404 1.3034 0.146 Uiso 1 1 calc R A 1
H1S3 H 0.8280 0.7566 1.2684 0.146 Uiso 1 1 calc R A 1
C2SA C 0.9263(9) 0.8071(6) 1.2472(7) 0.176(5) Uani 0.50 1 d PDU B 1
H2S1 H 0.9392 0.8599 1.2310 0.211 Uiso 0.50 1 calc PR B 1
H2S2 H 0.9314 0.7767 1.1991 0.211 Uiso 0.50 1 calc PR B 1
C3S C 1.0000 0.7880(13) 1.2862(13) 0.119(6) Uani 0.50 2 d SPDU . 1
H3S1 H 1.0000 0.8137 1.3374 0.143 Uiso 0.50 2 calc SPR . 1
H3S2 H 1.0000 0.7325 1.2955 0.143 Uiso 0.50 2 calc SPR . 1
C2SB C 0.9263(9) 0.8071(6) 1.2472(7) 0.176(5) Uani 0.50 1 d PDU B 2
H2S3 H 0.9319 0.7921 1.1920 0.211 Uiso 0.50 1 calc PR B 2
H2S4 H 0.9478 0.7630 1.2775 0.211 Uiso 0.50 1 calc PR B 2
C4S C 1.0000 0.8672(15) 1.2584(16) 0.163(9) Uani 0.50 2 d SPDU . 2
H4S1 H 1.0000 0.8903 1.3108 0.196 Uiso 0.50 2 calc SPR . 2
H4S2 H 1.0000 0.9068 1.2177 0.196 Uiso 0.50 2 calc SPR . 2

loop_
_atom_site_aniso_label
_atom_site_aniso_U_11
_atom_site_aniso_U_22
_atom_site_aniso_U_33
_atom_site_aniso_U_23
_atom_site_aniso_U_13
_atom_site_aniso_U_12
Mo1 0.00962(9) 0.00912(10) 0.01104(10) -0.00058(15) 0.000 0.000
C2 0.0159(13) 0.0148(16) 0.0140(14) 0.0012(12) 0.000 0.000
B3 0.0207(16) 0.0106(16) 0.0149(14) -0.0012(12) 0.000 0.000
B5 0.0185(11) 0.0154(13) 0.0159(12) 0.0007(10) -0.0034(9) -0.0001(10)
B6 0.0170(11) 0.0144(12) 0.0197(12) 0.0014(10) -0.0004(9) 0.0036(9)
B8 0.0276(19) 0.018(2) 0.0163(18) 0.0016(15) 0.000 0.000
B9 0.031(2) 0.0108(17) 0.025(2) 0.0030(16) 0.000 0.000
B10 0.0297(14) 0.0169(13) 0.0186(13) 0.0019(11) -0.0033(11) 0.0052(11)
C3 0.0328(18) 0.0177(17) 0.0129(15) 0.0020(13) 0.000 0.000
C4 0.0487(17) 0.0201(13) 0.0230(13) -0.0036(11) -0.0094(12) -0.0040(12)
C5 0.076(2) 0.0247(17) 0.0264(15) -0.0068(16) -0.0152(16) -0.0122(13)
C6 0.113(5) 0.017(2) 0.028(2) -0.0114(17) 0.000 0.000
C11 0.0191(8) 0.0185(10) 0.0160(15) -0.0017(10) -0.0017(10) -0.0011(7)
N1 0.0299(9) 0.0239(10) 0.0243(16) -0.0028(9) -0.0012(9) -0.0116(8)
C12 0.0369(13) 0.0276(13) 0.0289(18) -0.0040(10) 0.0020(10) -0.0227(11)
C13 0.069(3) 0.043(2) 0.0393(19) -0.0104(16) 0.0161(18) -0.0377(19)
C14 0.074(3) 0.035(2) 0.160(6) -0.041(3) 0.045(3) -0.0244(19)
C15 0.097(4) 0.105(4) 0.070(3) 0.040(3) -0.048(3) -0.076(3)
C21 0.0226(11) 0.0144(12) 0.0178(11) 0.0013(9) 0.0005(8) -0.0024(9)
N2 0.0325(12) 0.0258(12) 0.0224(11) -0.0039(9) 0.0109(9) -0.0042(9)
C22 0.0361(15) 0.0231(13) 0.0290(14) -0.0002(11) 0.0200(12) 0.0023(11)
C23 0.048(2) 0.041(2) 0.070(3) -0.0043(18) 0.0348(18) -0.0140(16)
C24 0.064(3) 0.066(2) 0.0267(17) -0.0043(16) 0.0113(16) 0.0272(19)
C25 0.061(2) 0.0339(17) 0.0413(19) 0.0060(15) 0.0176(17) 0.0149(16)
C31 0.0204(16) 0.0164(16) 0.0188(17) 0.0007(13) 0.000 0.000
N3 0.0367(18) 0.0214(16) 0.0230(16) -0.0077(13) 0.000 0.000
C32 0.056(3) 0.023(2) 0.032(2) -0.0173(18) 0.000 0.000
C33 0.126(4) 0.053(3) 0.082(3) -0.045(3) 0.068(3) -0.036(3)
C34 0.058(3) 0.028(2) 0.043(3) -0.008(2) 0.000 0.000
C1S 0.184(7) 0.052(3) 0.055(3) 0.034(2) -0.006(4) -0.008(3)
C2SA 0.178(8) 0.243(13) 0.105(10) -0.014(7) 0.010(8) -0.022(7)
C3S 0.185(11) 0.087(11) 0.085(13) -0.053(11) 0.000 0.000
C2SB 0.178(8) 0.243(13) 0.105(10) -0.014(7) 0.010(8) -0.022(7)
C4S 0.198(8) 0.145(16) 0.15(2) -0.040(16) 0.000 0.000

loop_
_atom_type_symbol
_atom_type_description
_atom_type_scat_dispersion_real
_atom_type_scat_dispersion_imag
_atom_type_scat_source
C C 0.0033 0.0016 'International Tables Vol C Tables 4.2.6.8 and 6.1.1.4'
H H 0.0000 0.0000 'International Tables Vol C Tables 4.2.6.8 and 6.1.1.4'
B B 0.0013 0.0007 'International Tables Vol C Tables 4.2.6.8 and 6.1.1.4'
N N 0.0061 0.0033 'International Tables Vol C Tables 4.2.6.8 and 6.1.1.4'
Mo Mo -1.6832 0.6857 'International Tables Vol C Tables 4.2.6.8 and 6.1.1.4'

loop_
_geom_angle_atom_site_label_1
_geom_angle_atom_site_label_2
_geom_angle_atom_site_label_3
_geom_angle
_geom_angle_site_symmetry_1
_geom_angle_site_symmetry_3
C21 Mo1 C21 77.74(14) . 4_655
C21 Mo1 C11 118.62(10) . 4_655
C21 Mo1 C11 72.59(11) 4_655 4_655
C21 Mo1 C11 72.59(11) . .
C21 Mo1 C11 118.62(10) 4_655 .
C11 Mo1 C11 76.64(12) 4_655 .
C21 Mo1 C2 141.11(7) . .
C21 Mo1 C2 141.11(7) 4_655 .
C11 Mo1 C2 84.39(11) 4_655 .
C11 Mo1 C2 84.39(11) . .
C21 Mo1 B3 78.87(10) . .
C21 Mo1 B3 78.87(10) 4_655 .
C11 Mo1 B3 141.30(6) 4_655 .
C11 Mo1 B3 141.30(6) . .
C2 Mo1 B3 103.04(13) . .
C21 Mo1 B5 105.37(9) . .
C21 Mo1 B5 157.88(10) 4_655 .
C11 Mo1 B5 121.70(11) 4_655 .
C11 Mo1 B5 82.65(10) . .
C2 Mo1 B5 39.34(8) . .
B3 Mo1 B5 80.28(11) . .
C21 Mo1 B5 157.88(10) . 4_655
C21 Mo1 B5 105.37(9) 4_655 4_655
C11 Mo1 B5 82.65(10) 4_655 4_655
C11 Mo1 B5 121.70(11) . 4_655
C2 Mo1 B5 39.34(8) . 4_655
B3 Mo1 B5 80.28(11) . 4_655
B5 Mo1 B5 63.60(13) . 4_655
C21 Mo1 B6 79.14(9) . .
C21 Mo1 B6 118.82(9) 4_655 .
C11 Mo1 B6 161.61(11) 4_655 .
C11 Mo1 B6 106.65(9) . .
C2 Mo1 B6 78.04(9) . .
B3 Mo1 B6 41.27(9) . .
B5 Mo1 B6 43.06(9) . .
B5 Mo1 B6 80.35(9) 4_655 .
C21 Mo1 B6 118.82(9) . 4_655
C21 Mo1 B6 79.14(9) 4_655 4_655
C11 Mo1 B6 106.65(9) 4_655 4_655
C11 Mo1 B6 161.61(11) . 4_655
C2 Mo1 B6 78.04(9) . 4_655
B3 Mo1 B6 41.27(9) . 4_655
B5 Mo1 B6 80.35(9) . 4_655
B5 Mo1 B6 43.06(9) 4_655 4_655
B6 Mo1 B6 64.58(12) . 4_655
C3 C2 B5 123.17(15) . 4_655
C3 C2 B5 123.17(15) . .
B5 C2 B5 109.9(3) 4_655 .
C3 C2 B8 113.6(3) . .
B5 C2 B8 67.77(16) 4_655 .
B5 C2 B8 67.77(16) . .
C3 C2 Mo1 125.0(2) . .
B5 C2 Mo1 80.10(16) 4_655 .
B5 C2 Mo1 80.10(16) . .
B8 C2 Mo1 121.4(2) . .
C31 B3 B6 123.81(16) . .
C31 B3 B6 123.81(16) . 4_655
B6 B3 B6 105.5(3) . 4_655
C31 B3 B9 112.2(3) . .
B6 B3 B9 64.45(16) . .
B6 B3 B9 64.45(16) 4_655 .
C31 B3 Mo1 131.1(3) . .
B6 B3 Mo1 79.28(15) . .
B6 B3 Mo1 79.28(15) 4_655 .
B9 B3 Mo1 116.7(2) . .
C2 B5 B10 108.6(2) . .
C2 B5 B8 57.68(18) . .
B10 B5 B8 57.69(18) . .
C2 B5 B6 120.3(2) . .
B10 B5 B6 58.61(15) . .
B8 B5 B6 107.4(2) . .
C2 B5 Mo1 60.56(14) . .
B10 B5 Mo1 108.80(15) . .
B8 B5 Mo1 102.09(14) . .
B6 B5 Mo1 69.67(12) . .
B3 B6 B10 109.8(2) . .
B3 B6 B9 58.67(19) . .
B10 B6 B9 57.43(19) . .
B3 B6 B5 118.3(2) . .
B10 B6 B5 59.50(16) . .
B9 B6 B5 106.3(2) . .
B3 B6 Mo1 59.45(14) . .
B10 B6 Mo1 107.66(15) . .
B9 B6 Mo1 100.09(14) . .
B5 B6 Mo1 67.28(11) . .
C2 B8 B10 108.4(2) . .
C2 B8 B10 108.4(2) . 4_655
B10 B8 B10 62.1(2) . 4_655
C2 B8 B5 54.54(15) . 4_655
B10 B8 B5 104.6(2) . 4_655
B10 B8 B5 60.56(16) 4_655 4_655
C2 B8 B5 54.55(15) . .
B10 B8 B5 60.56(16) . .
B10 B8 B5 104.6(2) 4_655 .
B5 B8 B5 92.2(2) 4_655 .
B3 B9 B10 110.4(2) . 4_655
B3 B9 B10 110.4(2) . .
B10 B9 B10 62.5(2) 4_655 .
B3 B9 B6 56.88(15) . .
B10 B9 B6 105.4(2) 4_655 .
B10 B9 B6 59.93(16) . .
B3 B9 B6 56.88(15) . 4_655
B10 B9 B6 59.93(16) 4_655 4_655
B10 B9 B6 105.4(2) . 4_655
B6 B9 B6 95.2(2) . 4_655
B9 B10 B8 112.7(2) . .
B9 B10 B6 62.64(17) . .
B8 B10 B6 113.5(2) . .
B9 B10 B5 112.4(2) . .
B8 B10 B5 61.75(18) . .
B6 B10 B5 61.89(15) . .
B9 B10 B10 58.74(12) . 4_655
B8 B10 B10 58.94(12) . 4_655
B6 B10 B10 104.64(13) . 4_655
B5 B10 B10 103.19(12) . 4_655
C4 C3 C4 116.5(4) . 4_655
C4 C3 C2 121.75(18) . .
C4 C3 C2 121.75(18) 4_655 .
C3 C4 C5 122.0(3) . .
C6 C5 C4 120.4(3) . .
C5 C6 C5 118.7(4) . 4_655
N1 C11 Mo1 178.7(3) . .
C11 N1 C12 178.4(3) . .
N1 C12 C15 108.2(3) . .
N1 C12 C13 107.4(2) . .
C15 C12 C13 112.4(3) . .
N1 C12 C14 106.6(2) . .
C15 C12 C14 112.3(4) . .
C13 C12 C14 109.7(3) . .
N2 C21 Mo1 177.4(2) . .
C21 N2 C22 171.3(3) . .
N2 C22 C24 107.8(3) . .
N2 C22 C23 108.0(2) . .
C24 C22 C23 111.0(3) . .
N2 C22 C25 108.0(2) . .
C24 C22 C25 111.4(3) . .
C23 C22 C25 110.4(3) . .
N3 C31 B3 175.3(4) . .
C31 N3 C32 168.5(4) . .
N3 C32 C33 108.3(2) . 4_655
N3 C32 C33 108.3(2) . .
C33 C32 C33 118.1(6) 4_655 .
N3 C32 C34 105.6(4) . .
C33 C32 C34 107.9(3) 4_655 .
C33 C32 C34 107.9(3) . .
C1S C2SA C3S 137.3(14) . .
C2SA C3S C2SA 111(2) 4_755 .

loop_
_geom_bond_atom_site_label_1
_geom_bond_atom_site_label_2
_geom_bond_distance
_geom_bond_site_symmetry_2
Mo1 C21 2.081(3) .
Mo1 C21 2.081(2) 4_655
Mo1 C11 2.111(2) 4_655
Mo1 C11 2.111(2) .
Mo1 C2 2.203(3) .
Mo1 B3 2.220(4) .
Mo1 B5 2.492(3) .
Mo1 B5 2.492(3) 4_655
Mo1 B6 2.533(2) .
Mo1 B6 2.533(2) 4_655
C2 C3 1.512(5) .
C2 B5 1.604(3) 4_655
C2 B5 1.604(3) .
C2 B8 1.664(5) .
B3 C31 1.525(5) .
B3 B6 1.701(4) .
B3 B6 1.701(4) 4_655
B3 B9 1.734(6) .
B5 B10 1.802(4) .
B5 B8 1.822(4) .
B5 B6 1.844(4) .
B6 B10 1.785(4) .
B6 B9 1.832(4) .
B8 B10 1.748(5) .
B8 B10 1.749(5) 4_655
B8 B5 1.822(4) 4_655
B9 B10 1.738(5) 4_655
B9 B10 1.738(5) .
B9 B6 1.832(4) 4_655
B10 B10 1.804(6) 4_655
C3 C4 1.394(3) .
C3 C4 1.394(3) 4_655
C4 C5 1.395(4) .
C5 C6 1.383(4) .
C6 C5 1.383(4) 4_655
C11 N1 1.157(3) .
N1 C12 1.469(3) .
C12 C15 1.493(5) .
C12 C13 1.498(4) .
C12 C14 1.515(5) .
C21 N2 1.156(3) .
N2 C22 1.452(3) .
C22 C24 1.515(5) .
C22 C23 1.528(5) .
C22 C25 1.530(4) .
C31 N3 1.143(5) .
N3 C32 1.483(5) .
C32 C33 1.491(5) 4_655
C32 C33 1.491(5) .
C32 C34 1.548(7) .
C1S C2SA 1.159(12) .
C2SA C3S 1.329(16) .
C3S C2SA 1.329(16) 4_755
C4S C2SB 1.54(2) 4_755
